data_9017553
loop_
_publ_author_name
'Lussier, A. J.'
'Hawthorne, F. C.'

_publ_section_title
;
 Short-range constraints on chemical and structural variations in bavenite
 Sample: 2ABAV
;
_journal_name_full 'Mineralogical Magazine'
_journal_page_first 213
_journal_page_last 239
_journal_volume 75
_journal_year 2011
_chemical_compound_source 'Rincon, San Diego County, California'
_chemical_formula_sum 'Al1.179 Be2.811 Ca3.94 H2 Na0.05 O28 Si9.01'
_chemical_name_mineral Bavenite
_space_group_IT_number 63
_space_group_name_Hall '-C 2c 2'
_space_group_name_H-M_alt 'C m c m'
_symmetry_space_group_name_H-M 'C m c m'
_cell_angle_alpha 90
_cell_angle_beta 90
_cell_angle_gamma 90
_cell_length_a 23.2080
_cell_length_b 4.9833
_cell_length_c 19.4266
_cell_formula_units_Z 4
_cell_volume 2246.733
_database_code_amcsd 0019874
_exptl_crystal_density_diffrn 2.718
_cod_data_source_file inputs/fixed/downloads/18/18379.cif
_cod_data_source_block 18379
_cod_original_formula_sum 'Na.05 Ca3.94 Si9.01 Be2.811 Al1.179 O28 H2'
_cod_database_code 9017553

loop_
_space_group_symop_operation_xyz
x,y,z
1/2+x,1/2+y,z
x,-y,1/2+z
1/2+x,1/2-y,1/2+z
-x,y,1/2-z
1/2-x,1/2+y,1/2-z
-x,y,z
1/2-x,1/2+y,z
x,-y,-z
1/2+x,1/2-y,-z
x,y,1/2-z
1/2+x,1/2+y,1/2-z
-x,-y,1/2+z
1/2-x,1/2-y,1/2+z
-x,-y,-z
1/2-x,1/2-y,-z

loop_
_atom_site_aniso_label
_atom_site_aniso_U_11
_atom_site_aniso_U_22
_atom_site_aniso_U_33
_atom_site_aniso_U_12
_atom_site_aniso_U_13
_atom_site_aniso_U_23
Na 0.01460 0.01360 0.01220 -0.00120 -0.00107 0.00170
Ca 0.01460 0.01360 0.01220 -0.00120 -0.00107 0.00170
SiT1 0.00810 0.00860 0.00920 0.00000 0.00000 0.00000
BeT2 0.00670 0.00900 0.00700 -0.00080 0.00000 0.00000
SiT3 0.00910 0.00870 0.00720 0.00000 0.00000 -0.00020
BeT3 0.00910 0.00870 0.00720 0.00000 0.00000 -0.00020
SiT4 0.00890 0.00550 0.00520 0.00000 0.00000 0.00020
AlT4 0.00890 0.00550 0.00520 0.00000 0.00000 0.00020
SiT5 0.01080 0.01010 0.00890 0.00000 0.00000 -0.00090
SiT6 0.00920 0.00810 0.00840 0.00030 0.00090 0.00020
O1 0.01380 0.00850 0.00730 0.00000 0.00000 -0.00240
O2 0.01210 0.00930 0.01680 0.00000 0.00000 -0.00110
O3 0.01720 0.01360 0.01240 0.00430 0.00440 0.00070
O4 0.01600 0.01410 0.01300 0.00310 -0.00010 -0.00290
O5 0.01650 0.01620 0.00900 0.00210 0.00060 0.00110
O6 0.01310 0.00780 0.01350 0.00240 0.00250 0.00120
O7 0.01190 0.01270 0.01170 0.00340 0.00480 0.00230
O8 0.01080 0.00730 0.01590 -0.00040 0.00000 0.00000
O9 0.00860 0.00840 0.00910 -0.00070 0.00000 0.00000

loop_
_atom_site_label
_atom_site_fract_x
_atom_site_fract_y
_atom_site_fract_z
_atom_site_occupancy
_atom_site_U_iso_or_equiv
Na 0.08316 0.25083 0.15316 0.01250 0.01349
Ca 0.08316 0.25083 0.15316 0.98500 0.01349
SiT1 0.00000 0.77620 0.25000 1.00000 0.00860
BeT2 0.12460 0.81880 0.25000 1.00000 0.00740
SiT3 0.00000 0.72240 0.10362 0.59450 0.00830
BeT3 0.00000 0.72240 0.10362 0.40550 0.00830
SiT4 0.09415 0.50000 0.00000 0.41050 0.00650
AlT4 0.09415 0.50000 0.00000 0.58950 0.00650
SiT5 0.17025 0.00000 0.00000 1.00000 0.00990
SiT6 0.21413 0.85950 0.14428 1.00000 0.00859
O1 0.00000 0.57570 0.18208 1.00000 0.00980
O2 0.00000 0.03660 0.11016 1.00000 0.01270
O3 0.05747 0.59720 0.06905 1.00000 0.01440
O4 0.13055 0.23940 0.03389 1.00000 0.01430
O5 0.20832 0.87020 0.06111 1.00000 0.01390
O6 0.23315 0.55830 0.16618 1.00000 0.01150
O7 0.15428 0.93490 0.18009 1.00000 0.01210
O8 0.12108 0.49190 0.25000 1.00000 0.01130
O9 0.05802 0.95550 0.25000 1.00000 0.00870
H8 0.16270 0.45900 0.25000 1.00000 0.01500

loop_
_cod_related_entry_id
_cod_related_entry_database
_cod_related_entry_code
1 AMCSD 0019874
